data_7160402
loop_
_publ_author_name
'Wang, Bangzhong'
'Sun, Luyang'
'Zhang, Pengyue'
'Zhang, Shuaibo'
'Zhao, Jinfeng'
'Qu, Jingping'
'Zhou, Yuhan'

_publ_section_title
;
 Pd-catalyzed asymmetric etherification of 2<i>H</i>-chromenes:
 enantioselective construction of chiral 4-alkoxy-4<i>H</i>-chromenes.
;
_journal_issue 14
_journal_name_full 'Organic &amp; biomolecular chemistry'
_journal_page_first 3431
_journal_page_last 3436
_journal_paper_doi 10.1039/d5ob00005j
_journal_volume 23
_journal_year 2025
_chemical_absolute_configuration unk
_chemical_formula_moiety 'C24 H23 Br F3 N O8'
_chemical_formula_sum 'C24 H23 Br F3 N O8'
_chemical_formula_weight 590.34
_space_group_crystal_system monoclinic
_space_group_IT_number 4
_space_group_name_Hall 'P 2yb'
_space_group_name_H-M_alt 'P 1 21 1'
_atom_sites_solution_hydrogens geom
_atom_sites_solution_primary dual
_audit_creation_date 2024-12-31
_audit_creation_method
;
Olex2 1.5
(compiled 2024.02.16 svn.r378c4104 for OlexSys, GUI svn.r6928)
;
_audit_update_record
;
2024-12-31 deposited with the CCDC.	2025-03-06 downloaded from the CCDC.
;
_cell_angle_alpha 90
_cell_angle_beta 94.168(3)
_cell_angle_gamma 90
_cell_formula_units_Z 2
_cell_length_a 11.7404(11)
_cell_length_b 8.3449(8)
_cell_length_c 13.0752(12)
_cell_measurement_reflns_used 5377
_cell_measurement_temperature 120.00
_cell_measurement_theta_max 19.82
_cell_measurement_theta_min 2.25
_cell_volume 1277.6(2)
_computing_cell_refinement 'SAINT V8.40B (?, 2016)'
_computing_data_reduction 'SAINT V8.40B (?, 2016)'
_computing_molecular_graphics 'Olex2 1.5 (Dolomanov et al., 2009)'
_computing_publication_material 'Olex2 1.5 (Dolomanov et al., 2009)'
_computing_structure_refinement 'SHELXL 2018/3 (Sheldrick, 2015)'
_computing_structure_solution 'SHELXT 2018/2 (Sheldrick, 2018)'
_diffrn_ambient_temperature 120.00
_diffrn_measured_fraction_theta_full 0.999
_diffrn_measured_fraction_theta_max 0.999
_diffrn_measurement_device_type 'Bruker APEX-II CCD'
_diffrn_measurement_method '\f and \w scans'
_diffrn_radiation_type MoK\a
_diffrn_radiation_wavelength 0.71073
_diffrn_reflns_av_R_equivalents 0.1086
_diffrn_reflns_av_unetI/netI 0.0859
_diffrn_reflns_Laue_measured_fraction_full 0.999
_diffrn_reflns_Laue_measured_fraction_max 0.999
_diffrn_reflns_limit_h_max 13
_diffrn_reflns_limit_h_min -13
_diffrn_reflns_limit_k_max 9
_diffrn_reflns_limit_k_min -9
_diffrn_reflns_limit_l_max 15
_diffrn_reflns_limit_l_min -15
_diffrn_reflns_number 30400
_diffrn_reflns_point_group_measured_fraction_full 0.999
_diffrn_reflns_point_group_measured_fraction_max 0.999
_diffrn_reflns_theta_full 25.022
_diffrn_reflns_theta_max 25.022
_diffrn_reflns_theta_min 1.739
_diffrn_source_current 1.4
_diffrn_source_power 0.07
_diffrn_source_voltage 50.0
_diffrn_standards_number 0
_exptl_absorpt_coefficient_mu 1.679
_exptl_absorpt_correction_T_max 0.7453
_exptl_absorpt_correction_T_min 0.5078
_exptl_absorpt_correction_type none
_exptl_absorpt_process_details
;
SADABS-2016/2 (Bruker,2016/2) was used for absorption correction.
wR2(int) was 0.1462 before and 0.0975 after correction.
The Ratio of minimum to maximum transmission is 0.6813.
The \l/2 correction factor is Not present.
;
_exptl_crystal_density_diffrn 1.535
_exptl_crystal_description needle
_exptl_crystal_F_000 600
_exptl_crystal_size_max 0.3
_exptl_crystal_size_mid 0.15
_exptl_crystal_size_min 0.1
_refine_diff_density_max 0.627
_refine_diff_density_min -0.414
_refine_diff_density_rms 0.081
_refine_ls_abs_structure_details
;
 Flack x determined using 1261 quotients [(I+)-(I-)]/[(I+)+(I-)]
 (Parsons, Flack and Wagner, Acta Cryst. B69 (2013) 249-259).
;
_refine_ls_abs_structure_Flack 0.031(10)
_refine_ls_extinction_method none
_refine_ls_goodness_of_fit_ref 1.090
_refine_ls_hydrogen_treatment constr
_refine_ls_matrix_type full
_refine_ls_number_parameters 365
_refine_ls_number_reflns 4505
_refine_ls_number_restraints 115
_refine_ls_restrained_S_all 1.091
_refine_ls_R_factor_all 0.0788
_refine_ls_R_factor_gt 0.0536
_refine_ls_shift/su_max 0.005
_refine_ls_shift/su_mean 0.000
_refine_ls_structure_factor_coef Fsqd
_refine_ls_weighting_details 'w=1/[\s^2^(Fo^2^)+(0.0635P)^2^] where P=(Fo^2^+2Fc^2^)/3'
_refine_ls_weighting_scheme calc
_refine_ls_wR_factor_gt 0.1208
_refine_ls_wR_factor_ref 0.1336
_reflns_Friedel_coverage 0.860
_reflns_Friedel_fraction_full 0.999
_reflns_Friedel_fraction_max 0.999
_reflns_number_gt 3504
_reflns_number_total 4505
_reflns_threshold_expression 'I > 2\s(I)'
_cod_data_source_file d5ob00005j2.cif
_cod_data_source_block 1
_cod_depositor_comments 'Adding full bibliography for 7160402.cif.'
_cod_database_code 7160402
_shelx_shelxl_version_number 2018/3
_shelx_space_group_comment
;
The symmetry employed for this shelxl refinement is uniquely defined
by the following loop, which should always be used as a source of
symmetry information in preference to the above space-group names.
They are only intended as comments.
;
_shelx_estimated_absorpt_t_max 0.850
_shelx_estimated_absorpt_t_min 0.633
_olex2_refinement_description
;
1. Fixed Uiso
 At 1.2 times of:
  All C(H) groups, All C(H,H) groups
 At 1.5 times of:
  All C(H,H,H) groups
2. Restrained distances
 N009-O00C \\sim N0-O00D
 with sigma of 0.02
 N009-O00F \\sim N0-O00G
 with sigma of 0.02
 N009-C00Y \\sim N0-C00Y
 with sigma of 0.02
 O00C-O00F \\sim O00D-O00G
 with sigma of 0.04
 O00C-C00Y \\sim O00D-C00Y
 with sigma of 0.04
 O00F-C00Y \\sim O00G-C00Y
 with sigma of 0.04
3. Uiso/Uaniso restraints and constraints
N009 \\sim O00F \\sim O00G \\sim O00C \\sim N0 \\sim O00D: within 2A with sigma
of 0.01 and sigma for terminal atoms of 0.02 within 2A
4. Rigid body (RIGU) restrains
 C00Y, N009, O00F, O00C
 with sigma for 1-2 distances of 0.001 and sigma for 1-3 distances of 0.001
 O00G, N0, C00Y, O00D
 with sigma for 1-2 distances of 0.001 and sigma for 1-3 distances of 0.001
5. Others
 Sof(N0)=Sof(O00G)=Sof(O00D)=1-FVAR(1)
 Sof(N009)=Sof(O00C)=Sof(O00F)=FVAR(1)
6.a Ternary CH refined with riding coordinates:
 C00E(H00E), C00U(H00U)
6.b Secondary CH2 refined with riding coordinates:
 C00D(H00A,H00B), C00K(H00C,H00D), C00Q(H00F,H00G)
6.c Aromatic/amide H refined with riding coordinates:
 C00I(H00I), C00M(H00M), C00P(H00P), C00R(H00R), C00S(H00S), C00V(H00V)
6.d Idealised Me refined as rotating group:
 C00Z(H00H,H00J,H00K), C010(H01A,H01B,H01C), C011(H01D,H01E,H01F)
;
_olex2_submission_special_instructions 'No special instructions were received'

loop_
_space_group_symop_operation_xyz
'x, y, z'
'-x, y+1/2, -z'

loop_
_atom_site_label
_atom_site_type_symbol
_atom_site_fract_x
_atom_site_fract_y
_atom_site_fract_z
_atom_site_U_iso_or_equiv
_atom_site_adp_type
_atom_site_occupancy
_atom_site_site_symmetry_order
_atom_site_calc_flag
_atom_site_refinement_flags_posn
_atom_site_refinement_flags_adp
_atom_site_refinement_flags_occupancy
_atom_site_disorder_assembly
_atom_site_disorder_group
Br01 Br 0.66095(7) 1.08494(15) 0.82630(6) 0.0462(3) Uani 1 1 d . . . . .
O002 O 0.3690(4) 0.4064(6) 0.5012(4) 0.0192(12) Uani 1 1 d . . . . .
O003 O 0.1629(4) 0.2104(6) 0.6893(4) 0.0233(13) Uani 1 1 d . . . . .
O004 O 0.3154(4) 0.7776(7) 0.6384(4) 0.0224(12) Uani 1 1 d . . . . .
F005 F 0.0787(4) -0.0659(6) 0.5034(4) 0.0427(13) Uani 1 1 d . . . . .
O006 O 0.1569(4) 0.1454(6) 0.3678(4) 0.0250(14) Uani 1 1 d . . . . .
O007 O 0.3386(4) 0.0616(7) 0.3914(4) 0.0277(13) Uani 1 1 d . . . . .
O008 O 0.1448(5) 0.3272(8) 0.8701(4) 0.0392(17) Uani 1 1 d . . . . .
N009 N 0.2481(18) 0.979(3) 0.9755(15) 0.023(3) Uani 0.66(7) 1 d D U P A 1
F00A F -0.0247(4) 0.1337(6) 0.5298(5) 0.0554(17) Uani 1 1 d . . . . .
F00B F 0.0294(5) -0.0211(8) 0.6516(4) 0.070(2) Uani 1 1 d . . . . .
O00C O 0.280(2) 1.064(3) 1.0361(16) 0.041(4) Uani 0.66(7) 1 d D U P A 1
C00D C 0.2724(6) 0.5117(9) 0.4914(6) 0.0195(18) Uani 1 1 d . . . . .
H00A H 0.233300 0.512506 0.555966 0.023 Uiso 1 1 calc R U . . .
H00B H 0.217471 0.474143 0.435487 0.023 Uiso 1 1 calc R U . . .
C00E C 0.3559(6) 0.2712(9) 0.5675(6) 0.0173(17) Uani 1 1 d . . . . .
H00E H 0.424231 0.200890 0.562618 0.021 Uiso 1 1 calc R U . . .
O00F O 0.1618(17) 0.906(4) 0.9588(17) 0.048(4) Uani 0.66(7) 1 d D U P A 1
C00G C 0.2549(6) 0.2985(9) 0.7300(6) 0.0193(18) Uani 1 1 d . . . . .
C00H C 0.5112(6) 1.0000(10) 0.8173(5) 0.0230(18) Uani 1 1 d . . . . .
C00I C 0.4417(6) 1.0285(10) 0.8958(6) 0.028(2) Uani 1 1 d . . . . .
H00I H 0.467252 1.089455 0.954338 0.034 Uiso 1 1 calc R U . . .
C00J C 0.1679(6) 0.1505(9) 0.5923(6) 0.0187(17) Uani 1 1 d . . . . .
C00K C 0.3125(6) 0.6764(9) 0.4682(6) 0.0195(18) Uani 1 1 d . . . . .
H00C H 0.245051 0.745858 0.453048 0.023 Uiso 1 1 calc R U . . .
H00D H 0.355285 0.672010 0.405746 0.023 Uiso 1 1 calc R U . . .
C00L C 0.3539(7) 0.3241(10) 0.6780(6) 0.0200(19) Uani 1 1 d . . . . .
C00M C 0.4740(6) 0.9164(10) 0.7290(6) 0.0240(18) Uani 1 1 d . . . . .
H00M H 0.523506 0.899665 0.675654 0.029 Uiso 1 1 calc R U . . .
C00N C 0.2463(7) 0.3591(11) 0.8272(6) 0.027(2) Uani 1 1 d . . . . .
C00O C 0.2516(6) 0.1739(9) 0.5318(6) 0.0179(17) Uani 1 1 d . . . . .
C00P C 0.4425(6) 0.4063(10) 0.7257(6) 0.0256(19) Uani 1 1 d . . . . .
H00P H 0.509807 0.424743 0.691242 0.031 Uiso 1 1 calc R U . . .
C00Q C 0.3869(6) 0.7509(10) 0.5527(6) 0.0227(19) Uani 1 1 d . . . . .
H00F H 0.451365 0.678814 0.573798 0.027 Uiso 1 1 calc R U . . .
H00G H 0.418323 0.853838 0.529645 0.027 Uiso 1 1 calc R U . . .
C00R C 0.3371(7) 0.4428(12) 0.8751(6) 0.031(2) Uani 1 1 d . . . . .
H00R H 0.332002 0.485409 0.941962 0.037 Uiso 1 1 calc R U . . .
C00S C 0.4350(7) 0.4633(11) 0.8244(6) 0.032(2) Uani 1 1 d . . . . .
H00S H 0.498445 0.517482 0.857807 0.038 Uiso 1 1 calc R U . . .
C00T C 0.2540(6) 0.1174(9) 0.4239(5) 0.0210(18) Uani 1 1 d . . . . .
C00U C 0.1506(6) 0.0959(12) 0.2590(5) 0.0273(18) Uani 1 1 d . . . . .
H00U H 0.223882 0.123146 0.228663 0.033 Uiso 1 1 calc R U . . .
C00V C 0.2918(7) 0.8809(10) 0.8005(6) 0.0267(19) Uani 1 1 d . . . . .
H00V H 0.216234 0.839268 0.796043 0.032 Uiso 1 1 calc R U . . .
C00W C 0.0627(6) 0.0477(10) 0.5705(6) 0.026(2) Uani 1 1 d . . . . .
C00X C 0.3624(7) 0.8577(10) 0.7204(6) 0.022(2) Uani 1 1 d . . . . .
C00Y C 0.3324(6) 0.9639(11) 0.8853(6) 0.0289(19) Uani 1 1 d D . . . .
C00Z C 0.1289(7) 0.4028(14) 0.9664(6) 0.045(3) Uani 1 1 d . . . . .
H00H H 0.142600 0.518165 0.960630 0.068 Uiso 1 1 calc R U . . .
H00J H 0.182760 0.357367 1.019421 0.068 Uiso 1 1 calc R U . . .
H00K H 0.050595 0.384510 0.984880 0.068 Uiso 1 1 calc R U . . .
C010 C 0.0549(8) 0.1920(13) 0.2066(7) 0.044(3) Uani 1 1 d . . . . .
H01A H -0.016078 0.170307 0.239168 0.066 Uiso 1 1 calc R U . . .
H01B H 0.045400 0.161945 0.133997 0.066 Uiso 1 1 calc R U . . .
H01C H 0.073045 0.306428 0.212381 0.066 Uiso 1 1 calc R U . . .
C011 C 0.1297(8) -0.0825(11) 0.2502(6) 0.038(2) Uani 1 1 d . . . . .
H01D H 0.197754 -0.140256 0.278058 0.057 Uiso 1 1 calc R U . . .
H01E H 0.113523 -0.111227 0.177972 0.057 Uiso 1 1 calc R U . . .
H01F H 0.064407 -0.111595 0.288984 0.057 Uiso 1 1 calc R U . . .
N0 N 0.263(3) 1.010(7) 0.979(3) 0.028(5) Uani 0.34(7) 1 d D U P A 2
O00G O 0.182(3) 0.948(6) 0.979(3) 0.040(5) Uani 0.34(7) 1 d D U P A 2
O00D O 0.309(3) 1.094(6) 1.042(2) 0.034(5) Uani 0.34(7) 1 d D U P A 2

loop_
_atom_site_aniso_label
_atom_site_aniso_U_11
_atom_site_aniso_U_22
_atom_site_aniso_U_33
_atom_site_aniso_U_23
_atom_site_aniso_U_13
_atom_site_aniso_U_12
Br01 0.0356(5) 0.0709(7) 0.0309(5) 0.0091(6) -0.0052(3) -0.0167(6)
O002 0.012(3) 0.021(3) 0.025(3) 0.001(3) 0.001(2) 0.001(2)
O003 0.014(3) 0.036(4) 0.020(3) -0.001(3) 0.003(2) -0.007(2)
O004 0.015(3) 0.032(3) 0.020(3) -0.008(3) 0.005(2) -0.002(2)
F005 0.037(3) 0.037(3) 0.055(3) -0.020(3) 0.007(2) -0.013(2)
O006 0.020(3) 0.037(4) 0.018(3) -0.003(2) -0.001(2) 0.005(2)
O007 0.023(3) 0.034(4) 0.027(3) -0.008(3) 0.005(2) 0.005(3)
O008 0.024(3) 0.076(5) 0.019(3) -0.008(3) 0.012(3) -0.008(3)
N009 0.014(5) 0.031(10) 0.022(4) 0.001(4) -0.006(4) 0.003(5)
F00A 0.020(3) 0.032(4) 0.112(5) -0.004(3) -0.014(3) -0.002(2)
F00B 0.077(4) 0.096(5) 0.036(3) 0.009(3) 0.005(3) -0.068(4)
O00C 0.025(8) 0.064(9) 0.036(4) -0.020(5) 0.010(5) -0.014(6)
C00D 0.015(4) 0.022(5) 0.022(4) 0.006(3) 0.002(3) 0.004(3)
C00E 0.011(4) 0.018(4) 0.023(4) 0.005(4) 0.001(3) 0.003(3)
O00F 0.032(5) 0.083(11) 0.031(7) -0.030(6) 0.010(5) -0.025(6)
C00G 0.023(4) 0.020(5) 0.015(4) 0.006(3) 0.002(3) 0.000(3)
C00H 0.021(4) 0.033(5) 0.015(4) 0.005(4) -0.004(3) -0.005(3)
C00I 0.032(4) 0.035(6) 0.018(4) 0.001(4) -0.004(3) 0.003(4)
C00J 0.022(4) 0.012(4) 0.022(4) 0.001(3) -0.002(3) -0.001(3)
C00K 0.022(4) 0.017(5) 0.019(4) 0.005(3) 0.001(3) 0.001(3)
C00L 0.017(4) 0.025(5) 0.018(5) 0.002(3) 0.004(3) -0.002(3)
C00M 0.023(4) 0.028(5) 0.021(4) 0.007(4) 0.002(3) 0.003(4)
C00N 0.020(4) 0.037(5) 0.024(5) 0.005(4) -0.002(4) 0.000(4)
C00O 0.014(4) 0.020(4) 0.020(4) -0.003(3) 0.004(3) 0.003(3)
C00P 0.022(4) 0.034(5) 0.020(4) 0.006(4) 0.001(3) -0.004(4)
C00Q 0.013(4) 0.022(5) 0.035(5) -0.004(4) 0.009(3) -0.001(3)
C00R 0.030(5) 0.045(6) 0.017(4) -0.006(4) 0.005(4) -0.006(4)
C00S 0.025(4) 0.044(6) 0.024(5) 0.005(4) -0.012(4) -0.011(4)
C00T 0.022(4) 0.019(5) 0.022(4) -0.004(4) 0.004(3) -0.005(3)
C00U 0.029(4) 0.038(5) 0.014(4) -0.001(5) 0.000(3) 0.004(5)
C00V 0.020(4) 0.030(5) 0.030(5) -0.001(4) 0.003(4) -0.001(4)
C00W 0.025(4) 0.029(6) 0.023(4) -0.001(4) 0.004(3) 0.001(4)
C00X 0.026(5) 0.023(5) 0.019(5) 0.002(4) 0.011(4) 0.003(3)
C00Y 0.026(4) 0.039(5) 0.022(3) -0.002(3) 0.001(3) 0.002(3)
C00Z 0.033(5) 0.086(8) 0.017(5) -0.006(5) 0.005(4) 0.001(5)
C010 0.057(6) 0.052(7) 0.022(5) -0.012(5) -0.001(4) 0.014(5)
C011 0.052(6) 0.040(6) 0.020(5) -0.004(4) -0.004(4) 0.009(5)
N0 0.024(7) 0.037(12) 0.022(5) -0.010(6) -0.004(5) -0.002(6)
O00G 0.034(8) 0.063(13) 0.024(9) -0.030(8) 0.009(7) -0.017(7)
O00D 0.019(10) 0.052(13) 0.031(6) -0.020(7) 0.001(7) -0.007(9)

loop_
_atom_type_symbol
_atom_type_description
_atom_type_scat_dispersion_real
_atom_type_scat_dispersion_imag
_atom_type_scat_source
C C 0.0033 0.0016 'International Tables Vol C Tables 4.2.6.8 and 6.1.1.4'
H H 0.0000 0.0000 'International Tables Vol C Tables 4.2.6.8 and 6.1.1.4'
Br Br -0.2901 2.4595 'International Tables Vol C Tables 4.2.6.8 and 6.1.1.4'
F F 0.0171 0.0103 'International Tables Vol C Tables 4.2.6.8 and 6.1.1.4'
N N 0.0061 0.0033 'International Tables Vol C Tables 4.2.6.8 and 6.1.1.4'
O O 0.0106 0.0060 'International Tables Vol C Tables 4.2.6.8 and 6.1.1.4'

loop_
_geom_angle_atom_site_label_1
_geom_angle_atom_site_label_2
_geom_angle_atom_site_label_3
_geom_angle
_geom_angle_site_symmetry_1
_geom_angle_site_symmetry_3
_geom_angle_publ_flag
C00D O002 C00E 114.6(5) . . ?
C00J O003 C00G 117.8(5) . . ?
C00X O004 C00Q 117.4(6) . . ?
C00T O006 C00U 117.6(5) . . ?
C00N O008 C00Z 116.4(7) . . ?
O00C N009 O00F 134.0(13) . . ?
O00C N009 C00Y 112.6(12) . . ?
O00F N009 C00Y 113.0(11) . . ?
O002 C00D H00A 109.9 . . ?
O002 C00D H00B 109.9 . . ?
O002 C00D C00K 108.9(6) . . ?
H00A C00D H00B 108.3 . . ?
C00K C00D H00A 109.9 . . ?
C00K C00D H00B 109.9 . . ?
O002 C00E H00E 107.5 . . ?
O002 C00E C00L 110.9(6) . . ?
O002 C00E C00O 110.8(6) . . ?
C00L C00E H00E 107.5 . . ?
C00L C00E C00O 112.5(6) . . ?
C00O C00E H00E 107.5 . . ?
O003 C00G C00L 123.1(7) . . ?
C00N C00G O003 116.3(6) . . ?
C00N C00G C00L 120.6(7) . . ?
C00I C00H Br01 119.2(6) . . ?
C00I C00H C00M 122.5(7) . . ?
C00M C00H Br01 118.3(5) . . ?
C00H C00I H00I 121.5 . . ?
C00H C00I C00Y 116.9(7) . . ?
C00Y C00I H00I 121.5 . . ?
O003 C00J C00W 107.0(6) . . ?
C00O C00J O003 125.8(7) . . ?
C00O C00J C00W 127.2(7) . . ?
C00D C00K H00C 108.7 . . ?
C00D C00K H00D 108.7 . . ?
C00D C00K C00Q 114.2(7) . . ?
H00C C00K H00D 107.6 . . ?
C00Q C00K H00C 108.7 . . ?
C00Q C00K H00D 108.7 . . ?
C00G C00L C00E 119.3(7) . . ?
C00P C00L C00E 121.4(6) . . ?
C00P C00L C00G 119.1(7) . . ?
C00H C00M H00M 120.7 . . ?
C00H C00M C00X 118.6(7) . . ?
C00X C00M H00M 120.7 . . ?
O008 C00N C00G 115.3(7) . . ?
O008 C00N C00R 124.9(7) . . ?
C00G C00N C00R 119.7(7) . . ?
C00J C00O C00E 121.0(7) . . ?
C00J C00O C00T 125.9(7) . . ?
C00T C00O C00E 113.0(6) . . ?
C00L C00P H00P 119.9 . . ?
C00L C00P C00S 120.2(7) . . ?
C00S C00P H00P 119.9 . . ?
O004 C00Q C00K 107.0(6) . . ?
O004 C00Q H00F 110.3 . . ?
O004 C00Q H00G 110.3 . . ?
C00K C00Q H00F 110.3 . . ?
C00K C00Q H00G 110.3 . . ?
H00F C00Q H00G 108.6 . . ?
C00N C00R H00R 120.4 . . ?
C00S C00R C00N 119.1(8) . . ?
C00S C00R H00R 120.4 . . ?
C00P C00S C00R 121.2(7) . . ?
C00P C00S H00S 119.4 . . ?
C00R C00S H00S 119.4 . . ?
O006 C00T C00O 113.1(6) . . ?
O007 C00T O006 124.8(7) . . ?
O007 C00T C00O 122.0(6) . . ?
O006 C00U H00U 109.5 . . ?
O006 C00U C010 105.9(6) . . ?
O006 C00U C011 110.2(7) . . ?
C010 C00U H00U 109.5 . . ?
C010 C00U C011 112.3(7) . . ?
C011 C00U H00U 109.5 . . ?
C00X C00V H00V 120.4 . . ?
C00Y C00V H00V 120.4 . . ?
C00Y C00V C00X 119.2(8) . . ?
F005 C00W F00A 105.4(6) . . ?
F005 C00W C00J 112.4(6) . . ?
F00A C00W C00J 111.4(7) . . ?
F00B C00W F005 107.1(7) . . ?
F00B C00W F00A 107.3(7) . . ?
F00B C00W C00J 112.9(6) . . ?
O004 C00X C00M 124.4(7) . . ?
O004 C00X C00V 115.8(7) . . ?
C00V C00X C00M 119.8(8) . . ?
C00I C00Y N009 120.9(10) . . ?
C00I C00Y N0 111.0(14) . . ?
C00V C00Y N009 116.1(11) . . ?
C00V C00Y C00I 122.9(7) . . ?
C00V C00Y N0 125.9(14) . . ?
O008 C00Z H00H 109.5 . . ?
O008 C00Z H00J 109.5 . . ?
O008 C00Z H00K 109.5 . . ?
H00H C00Z H00J 109.5 . . ?
H00H C00Z H00K 109.5 . . ?
H00J C00Z H00K 109.5 . . ?
C00U C010 H01A 109.5 . . ?
C00U C010 H01B 109.5 . . ?
C00U C010 H01C 109.5 . . ?
H01A C010 H01B 109.5 . . ?
H01A C010 H01C 109.5 . . ?
H01B C010 H01C 109.5 . . ?
C00U C011 H01D 109.5 . . ?
C00U C011 H01E 109.5 . . ?
C00U C011 H01F 109.5 . . ?
H01D C011 H01E 109.5 . . ?
H01D C011 H01F 109.5 . . ?
H01E C011 H01F 109.5 . . ?
O00G N0 C00Y 113(2) . . ?
O00G N0 O00D 130(2) . . ?
O00D N0 C00Y 117(2) . . ?

loop_
_geom_bond_atom_site_label_1
_geom_bond_atom_site_label_2
_geom_bond_distance
_geom_bond_site_symmetry_2
_geom_bond_publ_flag
Br01 C00H 1.892(7) . ?
O002 C00D 1.433(8) . ?
O002 C00E 1.438(9) . ?
O003 C00G 1.381(8) . ?
O003 C00J 1.369(8) . ?
O004 C00Q 1.466(9) . ?
O004 C00X 1.348(10) . ?
F005 C00W 1.314(9) . ?
O006 C00T 1.330(8) . ?
O006 C00U 1.478(8) . ?
O007 C00T 1.202(8) . ?
O008 C00N 1.379(9) . ?
O008 C00Z 1.432(10) . ?
N009 O00C 1.106(15) . ?
N009 O00F 1.186(15) . ?
N009 C00Y 1.599(13) . ?
F00A C00W 1.332(9) . ?
F00B C00W 1.292(9) . ?
C00D H00A 0.9900 . ?
C00D H00B 0.9900 . ?
C00D C00K 1.490(10) . ?
C00E H00E 1.0000 . ?
C00E C00L 1.512(10) . ?
C00E C00O 1.514(10) . ?
C00G C00L 1.404(10) . ?
C00G C00N 1.378(11) . ?
C00H C00I 1.377(10) . ?
C00H C00M 1.392(10) . ?
C00I H00I 0.9500 . ?
C00I C00Y 1.389(11) . ?
C00J C00O 1.319(10) . ?
C00J C00W 1.513(10) . ?
C00K H00C 0.9900 . ?
C00K H00D 0.9900 . ?
C00K C00Q 1.493(10) . ?
C00L C00P 1.360(11) . ?
C00M H00M 0.9500 . ?
C00M C00X 1.396(11) . ?
C00N C00R 1.385(11) . ?
C00O C00T 1.490(10) . ?
C00P H00P 0.9500 . ?
C00P C00S 1.384(11) . ?
C00Q H00F 0.9900 . ?
C00Q H00G 0.9900 . ?
C00R H00R 0.9500 . ?
C00R C00S 1.378(11) . ?
C00S H00S 0.9500 . ?
C00U H00U 1.0000 . ?
C00U C010 1.505(11) . ?
C00U C011 1.511(14) . ?
C00V H00V 0.9500 . ?
C00V C00X 1.395(11) . ?
C00V C00Y 1.363(11) . ?
C00Y N0 1.57(2) . ?
C00Z H00H 0.9800 . ?
C00Z H00J 0.9800 . ?
C00Z H00K 0.9800 . ?
C010 H01A 0.9800 . ?
C010 H01B 0.9800 . ?
C010 H01C 0.9800 . ?
C011 H01D 0.9800 . ?
C011 H01E 0.9800 . ?
C011 H01F 0.9800 . ?
N0 O00G 1.08(2) . ?
N0 O00D 1.18(2) . ?

loop_
_geom_torsion_atom_site_label_1
_geom_torsion_atom_site_label_2
_geom_torsion_atom_site_label_3
_geom_torsion_atom_site_label_4
_geom_torsion
_geom_torsion_site_symmetry_1
_geom_torsion_site_symmetry_2
_geom_torsion_site_symmetry_3
_geom_torsion_site_symmetry_4
_geom_torsion_publ_flag
Br01 C00H C00I C00Y 179.8(6) . . . . ?
Br01 C00H C00M C00X -178.1(6) . . . . ?
O002 C00D C00K C00Q -65.3(8) . . . . ?
O002 C00E C00L C00G 116.6(7) . . . . ?
O002 C00E C00L C00P -58.5(10) . . . . ?
O002 C00E C00O C00J -120.9(8) . . . . ?
O002 C00E C00O C00T 56.8(8) . . . . ?
O003 C00G C00L C00E 7.7(12) . . . . ?
O003 C00G C00L C00P -177.1(7) . . . . ?
O003 C00G C00N O008 -1.7(10) . . . . ?
O003 C00G C00N C00R 177.2(7) . . . . ?
O003 C00J C00O C00E 1.5(12) . . . . ?
O003 C00J C00O C00T -175.9(7) . . . . ?
O003 C00J C00W F005 -153.1(6) . . . . ?
O003 C00J C00W F00A 88.9(7) . . . . ?
O003 C00J C00W F00B -31.9(9) . . . . ?
O008 C00N C00R C00S 178.5(9) . . . . ?
O00C N009 C00Y C00I 12(2) . . . . ?
O00C N009 C00Y C00V -170.4(14) . . . . ?
C00D O002 C00E C00L -68.7(7) . . . . ?
C00D O002 C00E C00O 57.0(8) . . . . ?
C00D C00K C00Q O004 -66.9(8) . . . . ?
C00E O002 C00D C00K 152.1(6) . . . . ?
C00E C00L C00P C00S 175.3(7) . . . . ?
C00E C00O C00T O006 -131.7(7) . . . . ?
C00E C00O C00T O007 44.0(10) . . . . ?
O00F N009 C00Y C00I -174.0(13) . . . . ?
O00F N009 C00Y C00V 4(2) . . . . ?
C00G O003 C00J C00O -2.7(10) . . . . ?
C00G O003 C00J C00W 174.9(6) . . . . ?
C00G C00L C00P C00S 0.2(12) . . . . ?
C00G C00N C00R C00S -0.2(13) . . . . ?
C00H C00I C00Y N009 175.4(14) . . . . ?
C00H C00I C00Y C00V -2.5(13) . . . . ?
C00H C00I C00Y N0 -178(3) . . . . ?
C00H C00M C00X O004 178.7(7) . . . . ?
C00H C00M C00X C00V -1.3(12) . . . . ?
C00I C00H C00M C00X -0.8(12) . . . . ?
C00I C00Y N0 O00G -172(3) . . . . ?
C00I C00Y N0 O00D 2(5) . . . . ?
C00J O003 C00G C00L -2.2(10) . . . . ?
C00J O003 C00G C00N 179.1(7) . . . . ?
C00J C00O C00T O006 45.9(10) . . . . ?
C00J C00O C00T O007 -138.4(8) . . . . ?
C00L C00E C00O C00J 3.8(10) . . . . ?
C00L C00E C00O C00T -178.5(6) . . . . ?
C00L C00G C00N O008 179.6(7) . . . . ?
C00L C00G C00N C00R -1.6(13) . . . . ?
C00L C00P C00S C00R -2.1(13) . . . . ?
C00M C00H C00I C00Y 2.6(12) . . . . ?
C00N C00G C00L C00E -173.6(7) . . . . ?
C00N C00G C00L C00P 1.6(12) . . . . ?
C00N C00R C00S C00P 2.1(14) . . . . ?
C00O C00E C00L C00G -8.0(10) . . . . ?
C00O C00E C00L C00P 176.9(7) . . . . ?
C00O C00J C00W F005 24.5(11) . . . . ?
C00O C00J C00W F00A -93.6(9) . . . . ?
C00O C00J C00W F00B 145.7(8) . . . . ?
C00Q O004 C00X C00M 0.0(11) . . . . ?
C00Q O004 C00X C00V 180.0(7) . . . . ?
C00T O006 C00U C010 -159.7(7) . . . . ?
C00T O006 C00U C011 78.7(8) . . . . ?
C00U O006 C00T O007 3.6(11) . . . . ?
C00U O006 C00T C00O 179.3(7) . . . . ?
C00V C00Y N0 O00G 13(6) . . . . ?
C00V C00Y N0 O00D -174(2) . . . . ?
C00W C00J C00O C00E -175.6(7) . . . . ?
C00W C00J C00O C00T 7.0(13) . . . . ?
C00X O004 C00Q C00K -174.1(7) . . . . ?
C00X C00V C00Y N009 -177.5(14) . . . . ?
C00X C00V C00Y C00I 0.5(13) . . . . ?
C00X C00V C00Y N0 176(3) . . . . ?
C00Y C00V C00X O004 -178.6(7) . . . . ?
C00Y C00V C00X C00M 1.4(12) . . . . ?
C00Z O008 C00N C00G -173.7(7) . . . . ?
C00Z O008 C00N C00R 7.5(13) . . . . ?
